data_4129549
loop_
_publ_author_name
'Tang, Yun-Zhi'
'Yu, Yin-Mei'
'Xiong, Jian-Bo'
'Tan, Yu-Hui'
'Wen, He-Rui'

_publ_section_title
;
 Unusual High-Temperature Reversible Phase-Transition Behavior,
 Structures, and Dielectric-Ferroelectric Properties of Two New Crown
 Ether Clathrates.
;
_journal_issue 41
_journal_name_full 'Journal of the American Chemical Society'
_journal_page_first 13345
_journal_page_last 13351
_journal_paper_doi 10.1021/jacs.5b08061
_journal_volume 137
_journal_year 2015
_chemical_formula_sum 'C18 H38 Cl N O10'
_chemical_formula_weight 463.94
_space_group_IT_number 29
_space_group_name_Hall 'P 2c -2ac'
_space_group_name_H-M_alt 'P c a 21'
_symmetry_cell_setting orthorhombic
_symmetry_space_group_name_H-M 'P c a 21'
_atom_sites_solution_hydrogens geom
_atom_sites_solution_primary direct
_atom_sites_solution_secondary difmap
_audit_creation_method SHELXL-97
_cell_angle_alpha 90.00
_cell_angle_beta 90.00
_cell_angle_gamma 90.00
_cell_formula_units_Z 4
_cell_length_a 13.2727(6)
_cell_length_b 12.2599(6)
_cell_length_c 14.2024(6)
_cell_measurement_temperature 293(2)
_cell_volume 2311.04(18)
_computing_structure_refinement 'SHELXL-97 (Sheldrick, 1997)'
_computing_structure_solution 'SHELXS-97 (Sheldrick, 1990)'
_diffrn_ambient_temperature 293(2)
_diffrn_measured_fraction_theta_full 0.999
_diffrn_measured_fraction_theta_max 0.999
_diffrn_measurement_device_type 'CCD area detector'
_diffrn_measurement_method 'phi and omega scans'
_diffrn_radiation_monochromator graphite
_diffrn_radiation_source 'fine-focus sealed tube'
_diffrn_radiation_type MoK\a
_diffrn_radiation_wavelength 0.71073
_diffrn_reflns_av_R_equivalents 0.0179
_diffrn_reflns_av_sigmaI/netI 0.0353
_diffrn_reflns_limit_h_max 11
_diffrn_reflns_limit_h_min -16
_diffrn_reflns_limit_k_max 8
_diffrn_reflns_limit_k_min -15
_diffrn_reflns_limit_l_max 11
_diffrn_reflns_limit_l_min -17
_diffrn_reflns_number 6272
_diffrn_reflns_theta_full 26.00
_diffrn_reflns_theta_max 26.00
_diffrn_reflns_theta_min 2.68
_exptl_absorpt_coefficient_mu 0.217
_exptl_absorpt_correction_T_max 0.9620
_exptl_absorpt_correction_T_min 0.9538
_exptl_absorpt_correction_type multi-scan
_exptl_absorpt_process_details sadabs
_exptl_crystal_colour colorless
_exptl_crystal_density_diffrn 1.333
_exptl_crystal_density_method 'not measured'
_exptl_crystal_description block
_exptl_crystal_F_000 1000
_exptl_crystal_size_max 0.22
_exptl_crystal_size_mid 0.20
_exptl_crystal_size_min 0.18
_refine_diff_density_max 0.326
_refine_diff_density_min -0.236
_refine_diff_density_rms 0.042
_refine_ls_abs_structure_details 'Flack H D (1983), Acta Cryst. A39, 876-881'
_refine_ls_abs_structure_Flack 0.00
_refine_ls_extinction_method none
_refine_ls_goodness_of_fit_ref 1.027
_refine_ls_hydrogen_treatment mixed
_refine_ls_matrix_type full
_refine_ls_number_parameters 272
_refine_ls_number_reflns 3584
_refine_ls_number_restraints 1
_refine_ls_restrained_S_all 1.027
_refine_ls_R_factor_all 0.0675
_refine_ls_R_factor_gt 0.0464
_refine_ls_shift/su_max 0.004
_refine_ls_shift/su_mean 0.000
_refine_ls_structure_factor_coef Fsqd
_refine_ls_weighting_details 'calc w=1/[\s^2^(Fo^2^)+(0.0435P)^2^+0.7579P] where P=(Fo^2^+2Fc^2^)/3'
_refine_ls_weighting_scheme calc
_refine_ls_wR_factor_gt 0.1023
_refine_ls_wR_factor_ref 0.1162
_reflns_number_gt 2734
_reflns_number_total 3584
_reflns_threshold_expression >2sigma(I)
_cod_data_source_file ja5b08061_si_003.cif
_cod_data_source_block guan1
_cod_original_sg_symbol_H-M Pca2(1)
_cod_database_code 4129549

loop_
_symmetry_equiv_pos_as_xyz
'x, y, z'
'-x, -y, z+1/2'
'x+1/2, -y, z'
'-x+1/2, y, z+1/2'

loop_
_atom_site_label
_atom_site_type_symbol
_atom_site_fract_x
_atom_site_fract_y
_atom_site_fract_z
_atom_site_U_iso_or_equiv
_atom_site_adp_type
_atom_site_occupancy
_atom_site_symmetry_multiplicity
_atom_site_calc_flag
_atom_site_refinement_flags
Cl1 Cl 0.24363(7) 0.74554(8) 0.23143(10) 0.0504(2) Uani 1 1 d .
C1 C 0.1495(3) 0.2456(3) 0.8397(3) 0.0444(9) Uani 1 1 d .
H1 H 0.0810 0.2355 0.8641 0.053 Uiso 1 1 calc R
C6 C 0.1542(3) 0.3539(3) 0.7930(3) 0.0583(11) Uani 1 1 d .
H6A H 0.2224 0.3677 0.7715 0.070 Uiso 1 1 calc R
H6B H 0.1361 0.4104 0.8377 0.070 Uiso 1 1 calc R
C3 C 0.0992(4) 0.1582(4) 0.6892(4) 0.0765(15) Uani 1 1 d .
H3A H 0.1178 0.1023 0.6440 0.092 Uiso 1 1 calc R
H3B H 0.0313 0.1428 0.7108 0.092 Uiso 1 1 calc R
C5 C 0.0817(4) 0.3570(4) 0.7090(3) 0.0788(15) Uani 1 1 d .
H5A H 0.0129 0.3522 0.7317 0.095 Uiso 1 1 calc R
H5B H 0.0891 0.4260 0.6763 0.095 Uiso 1 1 calc R
C4 C 0.1011(5) 0.2663(4) 0.6423(3) 0.0861(17) Uani 1 1 d .
H4A H 0.0506 0.2677 0.5930 0.103 Uiso 1 1 calc R
H4B H 0.1664 0.2770 0.6131 0.103 Uiso 1 1 calc R
C2 C 0.1714(3) 0.1540(3) 0.7727(3) 0.0576(11) Uani 1 1 d .
H2A H 0.1642 0.0848 0.8050 0.069 Uiso 1 1 calc R
H2B H 0.2403 0.1598 0.7504 0.069 Uiso 1 1 calc R
N1 N 0.2212(2) 0.24332(19) 0.92191(18) 0.0350(6) Uani 1 1 d .
H1A H 0.2834 0.2572 0.9018 0.053 Uiso 1 1 calc R
H1B H 0.2196 0.1778 0.9488 0.053 Uiso 1 1 calc R
H1C H 0.2031 0.2937 0.9637 0.053 Uiso 1 1 calc R
O4 O 0.20259(18) 0.01970(19) 0.9887(2) 0.0493(6) Uani 1 1 d .
O3 O 0.09314(19) 0.1827(2) 1.08561(19) 0.0516(7) Uani 1 1 d .
O6 O 0.42650(18) 0.3026(2) 0.87260(19) 0.0473(7) Uani 1 1 d .
O5 O 0.39301(19) 0.0793(2) 0.92073(18) 0.0497(7) Uani 1 1 d .
O2 O 0.12441(19) 0.4057(2) 1.04136(18) 0.0502(7) Uani 1 1 d .
O1 O 0.31622(18) 0.46012(19) 0.9738(2) 0.0513(7) Uani 1 1 d .
C18 C 0.3833(3) 0.4895(3) 0.9008(3) 0.0566(11) Uani 1 1 d .
H18A H 0.4114 0.5612 0.9132 0.068 Uiso 1 1 calc R
H18B H 0.3476 0.4922 0.8413 0.068 Uiso 1 1 calc R
C8 C 0.1762(3) 0.5017(3) 1.0700(3) 0.0566(11) Uani 1 1 d .
H8A H 0.2167 0.4863 1.1253 0.068 Uiso 1 1 calc R
H8B H 0.1279 0.5580 1.0862 0.068 Uiso 1 1 calc R
C16 C 0.5040(3) 0.2226(4) 0.8764(3) 0.0603(12) Uani 1 1 d .
H16A H 0.5320 0.2196 0.9394 0.072 Uiso 1 1 calc R
H16B H 0.5576 0.2418 0.8330 0.072 Uiso 1 1 calc R
C12 C 0.1424(3) -0.0019(4) 1.0692(3) 0.0549(11) Uani 1 1 d .
H12A H 0.1825 0.0060 1.1259 0.066 Uiso 1 1 calc R
H12B H 0.1171 -0.0761 1.0668 0.066 Uiso 1 1 calc R
C13 C 0.2830(3) -0.0558(3) 0.9793(3) 0.0560(10) Uani 1 1 d .
H13A H 0.2563 -0.1282 0.9679 0.067 Uiso 1 1 calc R
H13B H 0.3219 -0.0578 1.0371 0.067 Uiso 1 1 calc R
C11 C 0.0574(3) 0.0758(3) 1.0711(3) 0.0542(11) Uani 1 1 d .
H11A H 0.0211 0.0722 1.0119 0.065 Uiso 1 1 calc R
H11B H 0.0112 0.0561 1.1212 0.065 Uiso 1 1 calc R
C17 C 0.4656(3) 0.4074(3) 0.8957(3) 0.0593(12) Uani 1 1 d .
H17A H 0.5142 0.4295 0.8484 0.071 Uiso 1 1 calc R
H17B H 0.5001 0.4038 0.9559 0.071 Uiso 1 1 calc R
C14 C 0.3485(3) -0.0231(3) 0.9003(3) 0.0541(11) Uani 1 1 d .
H14A H 0.4006 -0.0774 0.8908 0.065 Uiso 1 1 calc R
H14B H 0.3091 -0.0179 0.8430 0.065 Uiso 1 1 calc R
C7 C 0.2424(3) 0.5405(3) 0.9917(3) 0.0569(10) Uani 1 1 d .
H7A H 0.2025 0.5530 0.9355 0.068 Uiso 1 1 calc R
H7B H 0.2745 0.6086 1.0093 0.068 Uiso 1 1 calc R
C10 C 0.0152(3) 0.2608(3) 1.0859(4) 0.0612(12) Uani 1 1 d .
H10A H -0.0364 0.2398 1.1308 0.073 Uiso 1 1 calc R
H10B H -0.0154 0.2650 1.0240 0.073 Uiso 1 1 calc R
C15 C 0.4610(3) 0.1137(3) 0.8504(3) 0.0587(12) Uani 1 1 d .
H15A H 0.4264 0.1189 0.7904 0.070 Uiso 1 1 calc R
H15B H 0.5150 0.0608 0.8440 0.070 Uiso 1 1 calc R
C9 C 0.0574(3) 0.3683(4) 1.1121(3) 0.0674(13) Uani 1 1 d .
H9A H 0.0032 0.4205 1.1201 0.081 Uiso 1 1 calc R
H9B H 0.0931 0.3622 1.1715 0.081 Uiso 1 1 calc R
O8 O 0.3073(2) 0.6524(2) 0.2274(3) 0.0892(12) Uani 1 1 d .
O9 O 0.1780(3) 0.7456(2) 0.1522(3) 0.1039(14) Uani 1 1 d .
O7 O 0.3008(2) 0.8436(2) 0.2329(2) 0.0773(10) Uani 1 1 d .
O10 O 0.1847(4) 0.7393(3) 0.3118(3) 0.133(2) Uani 1 1 d .

loop_
_atom_site_aniso_label
_atom_site_aniso_U_11
_atom_site_aniso_U_22
_atom_site_aniso_U_33
_atom_site_aniso_U_23
_atom_site_aniso_U_13
_atom_site_aniso_U_12
Cl1 0.0574(5) 0.0401(4) 0.0537(5) -0.0038(4) -0.0057(5) 0.0019(6)
C1 0.050(2) 0.044(2) 0.039(2) -0.0013(17) -0.0082(17) 0.0016(18)
C6 0.075(3) 0.046(2) 0.053(3) 0.002(2) -0.015(2) 0.004(2)
C3 0.102(4) 0.061(3) 0.067(3) -0.023(3) -0.030(3) -0.004(3)
C5 0.103(4) 0.059(3) 0.074(3) 0.010(3) -0.040(3) 0.011(3)
C4 0.124(4) 0.093(4) 0.042(2) 0.005(3) -0.031(3) 0.002(4)
C2 0.075(3) 0.046(2) 0.052(2) -0.010(2) -0.018(2) 0.007(2)
N1 0.0428(15) 0.0332(15) 0.0292(14) 0.0001(13) -0.0022(12) 0.0013(13)
O4 0.0577(14) 0.0381(13) 0.0520(16) 0.0087(14) -0.0016(14) 0.0034(12)
O3 0.0468(14) 0.0456(16) 0.0624(17) 0.0028(14) 0.0056(13) -0.0035(13)
O6 0.0404(14) 0.0496(16) 0.0518(16) 0.0026(13) 0.0029(12) -0.0058(12)
O5 0.0542(15) 0.0440(15) 0.0507(16) -0.0084(14) 0.0045(13) 0.0020(13)
O2 0.0610(16) 0.0426(15) 0.0470(15) -0.0099(13) 0.0090(13) -0.0008(13)
O1 0.0624(15) 0.0367(13) 0.0548(16) 0.0026(14) -0.0001(15) -0.0003(12)
C18 0.068(3) 0.041(2) 0.061(3) 0.007(2) -0.007(2) -0.017(2)
C8 0.071(3) 0.043(2) 0.056(3) -0.016(2) -0.002(2) 0.011(2)
C16 0.043(2) 0.076(3) 0.063(3) 0.006(2) 0.019(2) 0.006(2)
C12 0.066(3) 0.044(2) 0.055(3) 0.011(2) 0.000(2) -0.016(2)
C13 0.063(2) 0.0343(18) 0.070(3) 0.001(2) -0.015(2) 0.0056(18)
C11 0.052(2) 0.055(2) 0.056(3) 0.001(2) 0.004(2) -0.018(2)
C17 0.051(2) 0.062(3) 0.064(3) 0.008(2) 0.0009(19) -0.017(2)
C14 0.062(2) 0.045(2) 0.056(3) -0.010(2) -0.011(2) 0.016(2)
C7 0.073(3) 0.0315(17) 0.066(3) -0.007(2) -0.014(2) -0.001(2)
C10 0.046(2) 0.068(3) 0.070(3) 0.002(3) 0.022(2) 0.005(2)
C15 0.059(3) 0.064(3) 0.054(3) -0.002(2) 0.0176(19) 0.016(2)
C9 0.075(3) 0.065(3) 0.061(3) -0.010(3) 0.023(2) 0.016(3)
O8 0.083(2) 0.0487(17) 0.136(4) -0.017(2) -0.025(2) 0.0162(17)
O9 0.124(3) 0.064(2) 0.123(4) -0.003(2) -0.067(3) 0.001(2)
O7 0.074(2) 0.0516(17) 0.107(3) -0.003(2) -0.013(2) -0.0147(16)
O10 0.209(5) 0.077(3) 0.114(4) -0.007(2) 0.083(4) -0.015(3)

loop_
_atom_type_symbol
_atom_type_description
_atom_type_scat_dispersion_real
_atom_type_scat_dispersion_imag
_atom_type_scat_source
C C 0.0033 0.0016 'International Tables Vol C Tables 4.2.6.8 and 6.1.1.4'
H H 0.0000 0.0000 'International Tables Vol C Tables 4.2.6.8 and 6.1.1.4'
N N 0.0061 0.0033 'International Tables Vol C Tables 4.2.6.8 and 6.1.1.4'
O O 0.0106 0.0060 'International Tables Vol C Tables 4.2.6.8 and 6.1.1.4'
Cl Cl 0.1484 0.1585 'International Tables Vol C Tables 4.2.6.8 and 6.1.1.4'

loop_
_geom_angle_atom_site_label_1
_geom_angle_atom_site_label_2
_geom_angle_atom_site_label_3
_geom_angle
O10 Cl1 O9 107.8(3)
O10 Cl1 O8 108.9(3)
O9 Cl1 O8 109.4(2)
O10 Cl1 O7 109.6(2)
O9 Cl1 O7 109.8(2)
O8 Cl1 O7 111.24(18)
C6 C1 C2 112.2(4)
C6 C1 N1 109.6(3)
C2 C1 N1 110.8(3)
C1 C6 C5 110.1(4)
C4 C3 C2 111.6(4)
C4 C5 C6 111.7(4)
C3 C4 C5 112.4(4)
C1 C2 C3 110.3(3)
C12 O4 C13 112.2(3)
C11 O3 C10 112.7(3)
C17 O6 C16 110.5(3)
C15 O5 C14 112.7(3)
C9 O2 C8 111.6(3)
C7 O1 C18 113.0(3)
O1 C18 C17 109.0(3)
O2 C8 C7 109.6(3)
O6 C16 C15 109.3(3)
O4 C12 C11 108.9(3)
O4 C13 C14 109.7(3)
O3 C11 C12 110.2(3)
O6 C17 C18 110.7(3)
O5 C14 C13 109.3(3)
O1 C7 C8 108.6(3)
O3 C10 C9 109.1(4)
O5 C15 C16 109.6(3)
O2 C9 C10 110.3(4)

loop_
_geom_bond_atom_site_label_1
_geom_bond_atom_site_label_2
_geom_bond_distance
Cl1 O10 1.386(4)
Cl1 O9 1.423(4)
Cl1 O8 1.422(3)
Cl1 O7 1.422(3)
C1 C6 1.485(5)
C1 C2 1.500(5)
C1 N1 1.507(4)
C6 C5 1.533(5)
C3 C4 1.484(6)
C3 C2 1.526(6)
C5 C4 1.483(6)
O4 C12 1.420(5)
O4 C13 1.419(4)
O3 C11 1.409(4)
O3 C10 1.410(5)
O6 C17 1.425(4)
O6 C16 1.422(5)
O5 C15 1.411(5)
O5 C14 1.417(4)
O2 C9 1.418(5)
O2 C8 1.422(5)
O1 C7 1.413(4)
O1 C18 1.414(5)
C18 C17 1.487(5)
C8 C7 1.495(6)
C16 C15 1.498(6)
C12 C11 1.477(5)
C13 C14 1.475(6)
C10 C9 1.479(6)

loop_
_geom_hbond_atom_site_label_D
_geom_hbond_atom_site_label_H
_geom_hbond_atom_site_label_A
_geom_hbond_distance_DH
_geom_hbond_distance_HA
_geom_hbond_distance_DA
_geom_hbond_angle_DHA
N1 H1A O6 0.89 2.02 2.905(3) 171.7
N1 H1B O4 0.89 2.03 2.912(3) 169.7
N1 H1C O2 0.89 2.05 2.914(4) 164.3
N1 H1C O1 0.89 2.54 3.033(3) 115.8
